data_1544156
loop_
_publ_author_name
'Liu, Yun-Lin'
'Kehr, Gerald'
'Daniliuc, Constantin G.'
'Erker, Gerhard'

_publ_section_title
;
 Geminal bis-borane formation by borane Lewis acid induced cyclopropyl
 rearrangement and its frustrated Lewis pair reaction with carbon dioxide.
;
_journal_issue 2
_journal_name_full 'Chemical science'
_journal_page_first 1097
_journal_page_last 1104
_journal_paper_doi 10.1039/c6sc03468c
_journal_volume 8
_journal_year 2017
_chemical_formula_sum 'C42 H35 B2 F20 O2 P'
_chemical_formula_weight 1004.29
_chemical_name_systematic
; 
 ? 
;
_space_group_IT_number 2
_symmetry_cell_setting triclinic
_symmetry_space_group_name_Hall '-P 1'
_symmetry_space_group_name_H-M 'P -1'
_atom_sites_solution_hydrogens geom
_atom_sites_solution_primary direct
_atom_sites_solution_secondary difmap
_audit_creation_method SHELXL-97
_audit_update_record
;
2016-08-01 deposited with the CCDC.
2016-09-16 downloaded from the CCDC.
;
_cell_angle_alpha 89.016(3)
_cell_angle_beta 87.552(3)
_cell_angle_gamma 73.104(2)
_cell_formula_units_Z 2
_cell_length_a 10.0179(3)
_cell_length_b 11.2774(5)
_cell_length_c 19.6359(11)
_cell_measurement_reflns_used 4122
_cell_measurement_temperature 223(2)
_cell_measurement_theta_max 28.28
_cell_measurement_theta_min 4.08
_cell_volume 2120.66(17)
_computing_cell_refinement 'Collect (Nonius B.V., 1998)'
_computing_data_collection 'Collect (Nonius B.V., 1998)'
_computing_data_reduction 'Denzo-SMN (Otwinowski & Minor, 1997)'
_computing_molecular_graphics 'XP (BrukerAXS, 2000)'
_computing_publication_material 'SHELXL-97 (Sheldrick, 1997)'
_computing_structure_refinement 'SHELXL-97 (Sheldrick, 1997)'
_computing_structure_solution 'SHELXS-97 (Sheldrick, 1990)'
_diffrn_ambient_temperature 223(2)
_diffrn_measured_fraction_theta_full 0.975
_diffrn_measured_fraction_theta_max 0.975
_diffrn_measurement_device_type 'Nonius KappaCCD APEXII'
_diffrn_measurement_method '\w and \f scans'
_diffrn_radiation_monochromator 'Montel mirror'
_diffrn_radiation_source 'rotating anode Nonius FR591'
_diffrn_radiation_type MoK\a
_diffrn_radiation_wavelength 0.71073
_diffrn_reflns_av_R_equivalents 0.111
_diffrn_reflns_av_sigmaI/netI 0.1583
_diffrn_reflns_limit_h_max 11
_diffrn_reflns_limit_h_min -11
_diffrn_reflns_limit_k_max 13
_diffrn_reflns_limit_k_min -13
_diffrn_reflns_limit_l_max 23
_diffrn_reflns_limit_l_min -2
_diffrn_reflns_number 14903
_diffrn_reflns_theta_full 24.71
_diffrn_reflns_theta_max 24.71
_diffrn_reflns_theta_min 4.12
_exptl_absorpt_coefficient_mu 0.191
_exptl_absorpt_correction_T_max 0.9981
_exptl_absorpt_correction_T_min 0.9905
_exptl_absorpt_correction_type multi-scan
_exptl_absorpt_process_details 'Denzo (Otwinowski, Borek, Majewski & Minor, 2003)'
_exptl_crystal_colour colourless
_exptl_crystal_density_diffrn 1.573
_exptl_crystal_density_method 'not measured'
_exptl_crystal_description plate
_exptl_crystal_F_000 1016
_exptl_crystal_size_max 0.05
_exptl_crystal_size_mid 0.03
_exptl_crystal_size_min 0.01
_refine_diff_density_max 0.429
_refine_diff_density_min -0.413
_refine_diff_density_rms 0.099
_refine_ls_extinction_coef 0.0022(11)
_refine_ls_extinction_expression Fc^*^=kFc[1+0.001xFc^2^\l^3^/sin(2\q)]^-1/4^
_refine_ls_extinction_method SHELXL
_refine_ls_goodness_of_fit_ref 1.086
_refine_ls_hydrogen_treatment constr
_refine_ls_matrix_type full
_refine_ls_number_parameters 616
_refine_ls_number_reflns 7051
_refine_ls_number_restraints 0
_refine_ls_restrained_S_all 1.086
_refine_ls_R_factor_all 0.2388
_refine_ls_R_factor_gt 0.1348
_refine_ls_shift/su_max 0.000
_refine_ls_shift/su_mean 0.000
_refine_ls_structure_factor_coef Fsqd
_refine_ls_weighting_details 'calc w=1/[\s^2^(Fo^2^)+(0.0000P)^2^+17.3742P] where P=(Fo^2^+2Fc^2^)/3'
_refine_ls_weighting_scheme calc
_refine_ls_wR_factor_gt 0.2279
_refine_ls_wR_factor_ref 0.2746
_reflns_number_gt 3663
_reflns_number_total 7051
_reflns_threshold_expression >2sigma(I)
_cod_data_source_file c6sc03468c2.cif
_cod_data_source_block erk8427
_cod_depositor_comments
;Adding full bibliography for 1544149--1544156.cif.

 Adding full bibliography for 1544149--1544156.cif.
;
_cod_original_cell_volume 2120.66(16)
_cod_original_sg_symbol_H-M P-1
_cod_database_code 1544156

loop_
_symmetry_equiv_pos_as_xyz
'x, y, z'
'-x, -y, -z'

loop_
_atom_site_label
_atom_site_type_symbol
_atom_site_fract_x
_atom_site_fract_y
_atom_site_fract_z
_atom_site_U_iso_or_equiv
_atom_site_adp_type
_atom_site_occupancy
_atom_site_symmetry_multiplicity
_atom_site_calc_flag
_atom_site_refinement_flags
P1 P 0.8581(3) 0.7030(2) 0.22474(16) 0.0424(8) Uani 1 1 d .
O1 O 0.8537(7) 0.4825(6) 0.2721(3) 0.0372(17) Uani 1 1 d .
O2 O 0.8497(7) 0.4937(6) 0.1566(3) 0.0388(17) Uani 1 1 d .
C1 C 0.7834(10) 0.3073(10) 0.2095(5) 0.044(3) Uani 1 1 d .
H1 H 0.8016 0.2164 0.2066 0.052 Uiso 1 1 calc R
C2 C 0.6239(11) 0.3649(9) 0.2197(5) 0.042(3) Uani 1 1 d .
H2A H 0.5986 0.4549 0.2129 0.051 Uiso 1 1 calc R
H2B H 0.5745 0.3301 0.1870 0.051 Uiso 1 1 calc R
C3 C 0.5853(11) 0.3346(10) 0.2915(6) 0.048(3) Uani 1 1 d .
H3 H 0.5972 0.2444 0.2937 0.057 Uiso 1 1 calc R
C4 C 0.7002(11) 0.3612(10) 0.3362(5) 0.044(3) Uani 1 1 d .
H4 H 0.6699 0.4510 0.3464 0.053 Uiso 1 1 calc R
C5 C 0.4347(12) 0.4009(12) 0.3157(7) 0.067(4) Uani 1 1 d .
H5A H 0.4225 0.3839 0.3638 0.101 Uiso 1 1 calc R
H5B H 0.3705 0.3712 0.2900 0.101 Uiso 1 1 calc R
H5C H 0.4160 0.4895 0.3087 0.101 Uiso 1 1 calc R
C6 C 0.8560(10) 0.5352(9) 0.2145(6) 0.039(3) Uani 1 1 d .
B1 B 0.8357(14) 0.3363(11) 0.2819(6) 0.043(3) Uani 1 1 d .
C11 C 0.9856(11) 0.2652(9) 0.3136(6) 0.041(3) Uani 1 1 d .
F12 F 1.0422(6) 0.0942(5) 0.2362(3) 0.0516(17) Uani 1 1 d .
C12 C 1.0769(11) 0.1548(10) 0.2888(6) 0.043(3) Uani 1 1 d .
F13 F 1.2922(7) -0.0034(6) 0.2851(4) 0.073(2) Uani 1 1 d .
C13 C 1.2083(13) 0.1005(11) 0.3134(6) 0.056(3) Uani 1 1 d .
F14 F 1.3784(8) 0.0988(8) 0.3941(4) 0.092(3) Uani 1 1 d .
C14 C 1.2497(13) 0.1512(13) 0.3693(7) 0.062(4) Uani 1 1 d .
F15 F 1.2014(8) 0.3050(8) 0.4535(4) 0.089(3) Uani 1 1 d .
C15 C 1.1629(13) 0.2560(12) 0.3988(7) 0.062(4) Uani 1 1 d .
F16 F 0.9490(7) 0.4105(6) 0.4033(3) 0.0588(18) Uani 1 1 d .
C16 C 1.0324(12) 0.3078(10) 0.3708(6) 0.048(3) Uani 1 1 d .
C21 C 0.7133(12) 0.2944(10) 0.4026(5) 0.048(3) Uani 1 1 d .
F22 F 0.6374(7) 0.4799(6) 0.4657(3) 0.0629(19) Uani 1 1 d .
C22 C 0.6824(12) 0.3553(11) 0.4647(6) 0.049(3) Uani 1 1 d .
F23 F 0.6597(9) 0.3570(8) 0.5849(4) 0.093(3) Uani 1 1 d .
C23 C 0.6961(14) 0.2930(13) 0.5265(6) 0.062(3) Uani 1 1 d .
F24 F 0.7560(11) 0.1083(8) 0.5884(4) 0.115(3) Uani 1 1 d .
C24 C 0.7458(16) 0.1659(14) 0.5275(7) 0.075(4) Uani 1 1 d .
F25 F 0.8308(11) -0.0204(7) 0.4694(4) 0.108(3) Uani 1 1 d .
C25 C 0.7801(15) 0.1029(12) 0.4684(7) 0.070(4) Uani 1 1 d .
F26 F 0.8039(7) 0.0989(6) 0.3501(3) 0.065(2) Uani 1 1 d .
C26 C 0.7671(13) 0.1678(11) 0.4075(6) 0.051(3) Uani 1 1 d .
B2 B 0.8514(11) 0.3510(10) 0.1420(6) 0.036(3) Uani 1 1 d .
C31 C 1.0149(11) 0.2739(10) 0.1261(6) 0.045(3) Uani 1 1 d .
F32 F 0.9492(7) 0.1286(5) 0.0569(3) 0.0598(18) Uani 1 1 d .
C32 C 1.0516(12) 0.1636(10) 0.0869(6) 0.045(3) Uani 1 1 d .
F33 F 1.2044(7) -0.0206(6) 0.0420(4) 0.073(2) Uani 1 1 d .
C33 C 1.1813(13) 0.0844(10) 0.0794(7) 0.056(3) Uani 1 1 d .
F34 F 1.4227(7) 0.0315(6) 0.1036(4) 0.075(2) Uani 1 1 d .
C34 C 1.2934(12) 0.1101(11) 0.1084(6) 0.056(3) Uani 1 1 d .
F35 F 1.3736(7) 0.2391(6) 0.1789(4) 0.070(2) Uani 1 1 d .
C35 C 1.2684(12) 0.2169(11) 0.1476(6) 0.052(3) Uani 1 1 d .
F36 F 1.1183(6) 0.3935(6) 0.1937(3) 0.0534(17) Uani 1 1 d .
C36 C 1.1312(10) 0.2932(9) 0.1535(5) 0.037(3) Uani 1 1 d .
C41 C 0.7582(11) 0.3627(9) 0.0732(5) 0.039(3) Uani 1 1 d .
F42 F 0.6741(6) 0.1924(5) 0.1024(3) 0.0524(17) Uani 1 1 d .
C42 C 0.6778(11) 0.2848(9) 0.0588(6) 0.044(3) Uani 1 1 d .
F43 F 0.5256(7) 0.2134(6) -0.0068(3) 0.0655(19) Uani 1 1 d .
C43 C 0.6033(12) 0.2917(10) 0.0011(6) 0.048(3) Uani 1 1 d .
F44 F 0.5362(7) 0.3827(6) -0.1053(3) 0.0643(19) Uani 1 1 d .
C44 C 0.6069(11) 0.3755(11) -0.0474(5) 0.045(3) Uani 1 1 d .
F45 F 0.6932(7) 0.5394(6) -0.0877(3) 0.0631(19) Uani 1 1 d .
C45 C 0.6848(12) 0.4560(9) -0.0397(6) 0.045(3) Uani 1 1 d .
F46 F 0.8437(7) 0.5229(6) 0.0212(3) 0.0543(17) Uani 1 1 d .
C46 C 0.7609(11) 0.4456(10) 0.0194(6) 0.046(3) Uani 1 1 d .
C51 C 0.8556(12) 0.7736(10) 0.1371(6) 0.050(3) Uani 1 1 d .
C52 C 0.7150(12) 0.7789(11) 0.1059(6) 0.061(3) Uani 1 1 d .
H52A H 0.6390 0.8309 0.1339 0.092 Uiso 1 1 calc R
H52B H 0.7053 0.6959 0.1040 0.092 Uiso 1 1 calc R
H52C H 0.7124 0.8133 0.0602 0.092 Uiso 1 1 calc R
C53 C 0.9748(12) 0.6913(11) 0.0903(6) 0.057(3) Uani 1 1 d .
H53A H 0.9869 0.6047 0.1011 0.085 Uiso 1 1 calc R
H53B H 1.0610 0.7112 0.0978 0.085 Uiso 1 1 calc R
H53C H 0.9509 0.7069 0.0430 0.085 Uiso 1 1 calc R
C54 C 0.8747(13) 0.9025(10) 0.1377(6) 0.061(3) Uani 1 1 d .
H54A H 0.8579 0.9398 0.0928 0.091 Uiso 1 1 calc R
H54B H 0.9693 0.8966 0.1498 0.091 Uiso 1 1 calc R
H54C H 0.8091 0.9534 0.1708 0.091 Uiso 1 1 calc R
C55 C 1.0198(12) 0.7028(10) 0.2704(6) 0.050(3) Uani 1 1 d .
C56 C 1.1502(12) 0.6766(11) 0.2225(6) 0.060(3) Uani 1 1 d .
H56A H 1.1423 0.7465 0.1918 0.090 Uiso 1 1 calc R
H56B H 1.1581 0.6027 0.1961 0.090 Uiso 1 1 calc R
H56C H 1.2325 0.6641 0.2492 0.090 Uiso 1 1 calc R
C57 C 0.9985(13) 0.8341(11) 0.3025(7) 0.071(4) Uani 1 1 d .
H57A H 1.0845 0.8369 0.3224 0.106 Uiso 1 1 calc R
H57B H 0.9245 0.8491 0.3377 0.106 Uiso 1 1 calc R
H57C H 0.9733 0.8972 0.2674 0.106 Uiso 1 1 calc R
C58 C 1.0546(12) 0.6019(10) 0.3267(6) 0.056(3) Uani 1 1 d .
H58A H 1.0829 0.5206 0.3059 0.084 Uiso 1 1 calc R
H58B H 0.9727 0.6096 0.3564 0.084 Uiso 1 1 calc R
H58C H 1.1301 0.6123 0.3531 0.084 Uiso 1 1 calc R
C59 C 0.6901(12) 0.7736(10) 0.2781(6) 0.052(3) Uani 1 1 d .
C60 C 0.6456(12) 0.9145(10) 0.2706(7) 0.063(4) Uani 1 1 d .
H60A H 0.6152 0.9371 0.2247 0.095 Uiso 1 1 calc R
H60B H 0.7239 0.9455 0.2793 0.095 Uiso 1 1 calc R
H60C H 0.5693 0.9504 0.3030 0.095 Uiso 1 1 calc R
C61 C 0.7101(14) 0.7364(12) 0.3533(6) 0.068(4) Uani 1 1 d .
H61A H 0.6218 0.7671 0.3787 0.101 Uiso 1 1 calc R
H61B H 0.7782 0.7719 0.3717 0.101 Uiso 1 1 calc R
H61C H 0.7429 0.6468 0.3571 0.101 Uiso 1 1 calc R
C62 C 0.5729(11) 0.7246(10) 0.2533(7) 0.058(3) Uani 1 1 d .
H62A H 0.4858 0.7668 0.2772 0.087 Uiso 1 1 calc R
H62B H 0.5955 0.6363 0.2622 0.087 Uiso 1 1 calc R
H62C H 0.5635 0.7397 0.2047 0.087 Uiso 1 1 calc R

loop_
_atom_site_aniso_label
_atom_site_aniso_U_11
_atom_site_aniso_U_22
_atom_site_aniso_U_33
_atom_site_aniso_U_23
_atom_site_aniso_U_13
_atom_site_aniso_U_12
P1 0.0285(17) 0.0335(15) 0.0617(19) 0.0019(14) -0.0036(14) -0.0032(13)
O1 0.030(4) 0.039(4) 0.041(4) 0.001(3) -0.009(3) -0.008(3)
O2 0.038(5) 0.036(4) 0.039(4) -0.004(3) -0.007(3) -0.005(3)
C1 0.026(6) 0.046(6) 0.050(7) 0.007(5) 0.002(5) 0.003(5)
C2 0.032(7) 0.040(6) 0.055(7) 0.002(5) 0.006(5) -0.013(5)
C3 0.036(7) 0.047(7) 0.058(7) -0.005(6) 0.011(6) -0.011(6)
C4 0.037(7) 0.054(7) 0.047(7) 0.003(5) 0.000(5) -0.021(6)
C5 0.048(9) 0.082(9) 0.076(9) -0.013(7) 0.004(7) -0.027(7)
C6 0.021(6) 0.031(6) 0.063(8) 0.003(6) -0.008(5) -0.003(5)
B1 0.051(9) 0.037(7) 0.038(7) 0.014(6) -0.002(6) -0.011(6)
C11 0.032(7) 0.033(6) 0.057(7) 0.009(5) -0.004(5) -0.009(5)
F12 0.051(4) 0.043(4) 0.053(4) 0.005(3) -0.001(3) -0.003(3)
C12 0.038(7) 0.047(7) 0.046(7) 0.016(6) -0.003(5) -0.016(6)
F13 0.058(5) 0.064(5) 0.077(5) 0.010(4) -0.001(4) 0.016(4)
C13 0.043(8) 0.054(8) 0.056(8) 0.014(6) -0.004(6) 0.008(6)
F14 0.045(5) 0.108(6) 0.108(6) 0.007(5) -0.030(4) 0.003(5)
C14 0.035(8) 0.076(9) 0.062(8) 0.013(7) -0.018(6) 0.005(7)
F15 0.083(6) 0.101(6) 0.084(6) -0.003(5) -0.033(5) -0.023(5)
C15 0.033(8) 0.069(9) 0.076(9) 0.017(8) -0.017(7) 0.000(7)
F16 0.056(5) 0.058(4) 0.061(4) -0.003(3) -0.011(3) -0.013(4)
C16 0.041(8) 0.039(6) 0.067(8) 0.008(6) -0.005(6) -0.014(6)
C21 0.056(8) 0.039(6) 0.043(7) 0.001(5) -0.001(6) -0.004(6)
F22 0.070(5) 0.049(4) 0.064(4) -0.014(3) 0.006(4) -0.009(4)
C22 0.041(8) 0.053(7) 0.052(8) -0.007(6) -0.001(6) -0.011(6)
F23 0.123(8) 0.111(7) 0.046(4) -0.015(4) 0.007(5) -0.037(6)
C23 0.063(9) 0.079(10) 0.045(8) -0.009(7) 0.005(6) -0.024(8)
F24 0.187(10) 0.111(7) 0.065(5) 0.040(5) -0.032(6) -0.068(7)
C24 0.100(12) 0.075(10) 0.052(9) 0.020(8) -0.015(8) -0.028(9)
F25 0.173(10) 0.058(5) 0.092(6) 0.024(4) -0.024(6) -0.030(6)
C25 0.098(12) 0.050(8) 0.062(9) 0.016(7) -0.005(8) -0.023(8)
F26 0.080(5) 0.046(4) 0.068(5) 0.002(3) -0.001(4) -0.016(4)
C26 0.060(9) 0.057(8) 0.039(7) -0.002(6) -0.009(6) -0.017(6)
B2 0.012(6) 0.038(6) 0.054(8) -0.003(6) -0.007(5) 0.000(5)
C31 0.033(7) 0.045(6) 0.056(7) 0.018(6) 0.000(5) -0.011(5)
F32 0.047(4) 0.045(4) 0.085(5) -0.013(3) -0.015(4) -0.008(3)
C32 0.041(8) 0.043(7) 0.050(7) 0.003(5) 0.000(6) -0.009(6)
F33 0.055(5) 0.062(5) 0.092(5) -0.021(4) -0.013(4) 0.004(4)
C33 0.039(8) 0.040(7) 0.084(9) 0.001(6) 0.002(7) -0.003(6)
F34 0.032(4) 0.069(5) 0.107(6) -0.015(4) -0.004(4) 0.012(4)
C34 0.024(7) 0.050(7) 0.079(9) -0.008(7) 0.011(6) 0.010(6)
F35 0.033(4) 0.076(5) 0.093(5) -0.010(4) -0.010(4) -0.002(4)
C35 0.024(7) 0.060(8) 0.063(8) 0.006(6) -0.002(6) 0.001(6)
F36 0.031(4) 0.053(4) 0.077(5) -0.006(3) 0.000(3) -0.014(3)
C36 0.019(6) 0.037(6) 0.053(7) -0.002(5) 0.006(5) -0.006(5)
C41 0.028(6) 0.037(6) 0.048(7) 0.008(5) -0.002(5) -0.003(5)
F42 0.053(4) 0.053(4) 0.056(4) 0.003(3) -0.003(3) -0.021(3)
C42 0.036(7) 0.038(6) 0.055(7) 0.008(5) 0.003(6) -0.010(5)
F43 0.054(5) 0.067(5) 0.080(5) 0.001(4) -0.016(4) -0.024(4)
C43 0.038(7) 0.042(6) 0.066(8) -0.001(6) -0.007(6) -0.013(6)
F44 0.052(5) 0.069(5) 0.069(5) 0.012(4) -0.022(4) -0.012(4)
C44 0.038(7) 0.062(7) 0.038(6) 0.000(6) -0.022(5) -0.015(6)
F45 0.067(5) 0.067(4) 0.052(4) 0.015(3) -0.002(3) -0.016(4)
C45 0.043(7) 0.041(6) 0.047(7) 0.014(5) 0.001(6) -0.007(6)
F46 0.063(5) 0.060(4) 0.049(4) 0.008(3) -0.006(3) -0.032(4)
C46 0.019(6) 0.053(7) 0.065(8) -0.004(6) 0.000(5) -0.009(5)
C51 0.036(7) 0.041(6) 0.068(8) 0.011(6) -0.012(6) -0.004(5)
C52 0.055(9) 0.048(7) 0.075(9) 0.010(6) -0.011(7) -0.006(6)
C53 0.053(8) 0.076(8) 0.057(8) 0.009(6) 0.000(6) -0.044(7)
C54 0.055(9) 0.049(7) 0.078(9) 0.013(6) -0.007(7) -0.017(6)
C55 0.037(7) 0.037(6) 0.074(8) -0.001(6) -0.005(6) -0.005(5)
C56 0.037(8) 0.063(8) 0.086(9) 0.007(7) -0.014(7) -0.020(6)
C57 0.055(9) 0.049(8) 0.103(11) -0.001(7) -0.015(8) -0.006(7)
C58 0.037(7) 0.056(7) 0.073(9) 0.004(6) -0.022(6) -0.008(6)
C59 0.043(8) 0.041(6) 0.066(8) 0.005(6) -0.013(6) -0.001(6)
C60 0.030(7) 0.052(7) 0.106(11) -0.021(7) -0.004(7) -0.008(6)
C61 0.068(10) 0.070(9) 0.064(9) -0.013(7) 0.004(7) -0.019(7)
C62 0.018(6) 0.050(7) 0.104(10) -0.004(7) 0.002(6) -0.006(5)

loop_
_atom_type_symbol
_atom_type_description
_atom_type_scat_dispersion_real
_atom_type_scat_dispersion_imag
_atom_type_scat_source
C C 0.0033 0.0016 'International Tables Vol C Tables 4.2.6.8 and 6.1.1.4'
H H 0.0000 0.0000 'International Tables Vol C Tables 4.2.6.8 and 6.1.1.4'
B B 0.0013 0.0007 'International Tables Vol C Tables 4.2.6.8 and 6.1.1.4'
O O 0.0106 0.0060 'International Tables Vol C Tables 4.2.6.8 and 6.1.1.4'
F F 0.0171 0.0103 'International Tables Vol C Tables 4.2.6.8 and 6.1.1.4'
P P 0.1023 0.0942 'International Tables Vol C Tables 4.2.6.8 and 6.1.1.4'

loop_
_geom_angle_atom_site_label_1
_geom_angle_atom_site_label_2
_geom_angle_atom_site_label_3
_geom_angle
C51 P1 C55 111.8(5)
C51 P1 C6 107.7(5)
C55 P1 C6 108.5(5)
C51 P1 C59 113.0(5)
C55 P1 C59 112.7(5)
C6 P1 C59 102.3(5)
C6 O1 B1 123.3(8)
C6 O2 B2 123.9(8)
C2 C1 B2 115.2(8)
C2 C1 B1 100.9(9)
B2 C1 B1 118.1(9)
C2 C1 H1 107.3
B2 C1 H1 107.3
B1 C1 H1 107.3
C3 C2 C1 107.0(9)
C3 C2 H2A 110.3
C1 C2 H2A 110.3
C3 C2 H2B 110.3
C1 C2 H2B 110.3
H2A C2 H2B 108.6
C2 C3 C5 115.2(10)
C2 C3 C4 104.6(8)
C5 C3 C4 114.3(10)
C2 C3 H3 107.5
C5 C3 H3 107.5
C4 C3 H3 107.5
C21 C4 C3 112.4(9)
C21 C4 B1 120.1(9)
C3 C4 B1 102.3(9)
C21 C4 H4 107.1
C3 C4 H4 107.1
B1 C4 H4 107.1
C3 C5 H5A 109.5
C3 C5 H5B 109.5
H5A C5 H5B 109.5
C3 C5 H5C 109.5
H5A C5 H5C 109.5
H5B C5 H5C 109.5
O2 C6 O1 128.7(9)
O2 C6 P1 120.0(8)
O1 C6 P1 111.2(8)
C1 B1 C11 125.5(10)
C1 B1 C4 106.8(9)
C11 B1 C4 115.1(9)
C1 B1 O1 104.2(7)
C11 B1 O1 99.9(8)
C4 B1 O1 101.6(8)
C16 C11 C12 113.0(10)
C16 C11 B1 122.0(10)
C12 C11 B1 124.9(10)
F12 C12 C13 115.1(10)
F12 C12 C11 120.9(10)
C13 C12 C11 124.0(11)
F13 C13 C14 120.2(11)
F13 C13 C12 120.4(12)
C14 C13 C12 119.3(11)
F14 C14 C15 119.9(12)
F14 C14 C13 120.0(12)
C15 C14 C13 120.1(12)
F15 C15 C14 120.6(11)
F15 C15 C16 121.6(12)
C14 C15 C16 117.8(13)
F16 C16 C11 119.3(10)
F16 C16 C15 115.3(11)
C11 C16 C15 125.4(12)
C26 C21 C22 114.7(10)
C26 C21 C4 122.4(10)
C22 C21 C4 122.7(10)
F22 C22 C23 117.9(11)
F22 C22 C21 119.5(10)
C23 C22 C21 122.6(11)
F23 C23 C24 120.6(12)
F23 C23 C22 119.8(12)
C24 C23 C22 119.5(12)
F24 C24 C25 122.1(13)
F24 C24 C23 117.9(14)
C25 C24 C23 119.9(12)
F25 C25 C24 120.0(12)
F25 C25 C26 120.7(13)
C24 C25 C26 119.2(12)
F26 C26 C21 119.9(10)
F26 C26 C25 116.2(11)
C21 C26 C25 123.8(11)
C1 B2 O2 105.4(8)
C1 B2 C31 114.4(8)
O2 B2 C31 106.0(8)
C1 B2 C41 114.8(8)
O2 B2 C41 103.8(8)
C31 B2 C41 111.3(9)
C36 C31 C32 110.9(10)
C36 C31 B2 127.5(10)
C32 C31 B2 121.1(10)
C33 C32 F32 115.6(11)
C33 C32 C31 125.3(12)
F32 C32 C31 119.0(10)
C32 C33 F33 120.5(11)
C32 C33 C34 120.5(12)
F33 C33 C34 119.0(11)
F34 C34 C33 122.0(11)
F34 C34 C35 119.3(11)
C33 C34 C35 118.6(11)
F35 C35 C36 123.4(11)
F35 C35 C34 119.2(10)
C36 C35 C34 117.3(11)
F36 C36 C31 120.2(9)
F36 C36 C35 112.4(10)
C31 C36 C35 127.3(11)
C42 C41 C46 111.7(10)
C42 C41 B2 124.4(9)
C46 C41 B2 123.6(9)
F42 C42 C43 115.8(9)
F42 C42 C41 119.4(10)
C43 C42 C41 124.8(9)
C44 C43 F43 119.8(10)
C44 C43 C42 120.4(10)
F43 C43 C42 119.8(10)
C43 C44 F44 121.5(10)
C43 C44 C45 120.3(10)
F44 C44 C45 118.2(10)
F45 C45 C44 122.0(10)
F45 C45 C46 120.1(10)
C44 C45 C46 117.9(9)
F46 C46 C45 114.5(9)
F46 C46 C41 120.7(10)
C45 C46 C41 124.8(10)
C54 C51 C52 110.0(9)
C54 C51 C53 107.4(9)
C52 C51 C53 108.0(10)
C54 C51 P1 112.8(9)
C52 C51 P1 108.1(8)
C53 C51 P1 110.4(7)
C51 C52 H52A 109.5
C51 C52 H52B 109.5
H52A C52 H52B 109.5
C51 C52 H52C 109.5
H52A C52 H52C 109.5
H52B C52 H52C 109.5
C51 C53 H53A 109.5
C51 C53 H53B 109.5
H53A C53 H53B 109.5
C51 C53 H53C 109.5
H53A C53 H53C 109.5
H53B C53 H53C 109.5
C51 C54 H54A 109.5
C51 C54 H54B 109.5
H54A C54 H54B 109.5
C51 C54 H54C 109.5
H54A C54 H54C 109.5
H54B C54 H54C 109.5
C56 C55 C58 105.9(9)
C56 C55 C57 107.2(9)
C58 C55 C57 109.8(10)
C56 C55 P1 112.6(8)
C58 C55 P1 112.0(7)
C57 C55 P1 109.2(8)
C55 C56 H56A 109.5
C55 C56 H56B 109.5
H56A C56 H56B 109.5
C55 C56 H56C 109.5
H56A C56 H56C 109.5
H56B C56 H56C 109.5
C55 C57 H57A 109.5
C55 C57 H57B 109.5
H57A C57 H57B 109.5
C55 C57 H57C 109.5
H57A C57 H57C 109.5
H57B C57 H57C 109.5
C55 C58 H58A 109.5
C55 C58 H58B 109.5
H58A C58 H58B 109.5
C55 C58 H58C 109.5
H58A C58 H58C 109.5
H58B C58 H58C 109.5
C60 C59 C61 110.3(10)
C60 C59 C62 108.6(9)
C61 C59 C62 107.4(10)
C60 C59 P1 109.9(8)
C61 C59 P1 110.8(8)
C62 C59 P1 109.7(8)
C59 C60 H60A 109.5
C59 C60 H60B 109.5
H60A C60 H60B 109.5
C59 C60 H60C 109.5
H60A C60 H60C 109.5
H60B C60 H60C 109.5
C59 C61 H61A 109.5
C59 C61 H61B 109.5
H61A C61 H61B 109.5
C59 C61 H61C 109.5
H61A C61 H61C 109.5
H61B C61 H61C 109.5
C59 C62 H62A 109.5
C59 C62 H62B 109.5
H62A C62 H62B 109.5
C59 C62 H62C 109.5
H62A C62 H62C 109.5
H62B C62 H62C 109.5

loop_
_geom_bond_atom_site_label_1
_geom_bond_atom_site_label_2
_geom_bond_distance
P1 C51 1.883(11)
P1 C55 1.884(12)
P1 C6 1.913(10)
P1 C59 1.914(12)
O1 C6 1.271(12)
O1 B1 1.717(13)
O2 C6 1.248(12)
O2 B2 1.634(13)
C1 C2 1.546(13)
C1 B2 1.599(15)
C1 B1 1.606(16)
C1 H1 0.9900
C2 C3 1.505(14)
C2 H2A 0.9800
C2 H2B 0.9800
C3 C5 1.535(15)
C3 C4 1.575(15)
C3 H3 0.9900
C4 C21 1.488(14)
C4 B1 1.650(16)
C4 H4 0.9900
C5 H5A 0.9700
C5 H5B 0.9700
C5 H5C 0.9700
B1 C11 1.628(16)
C11 C16 1.382(15)
C11 C12 1.394(15)
F12 C12 1.359(12)
C12 C13 1.384(15)
F13 C13 1.340(13)
C13 C14 1.380(17)
F14 C14 1.360(13)
C14 C15 1.368(17)
F15 C15 1.337(15)
C15 C16 1.400(15)
F16 C16 1.365(13)
C21 C26 1.374(15)
C21 C22 1.389(15)
F22 C22 1.346(12)
C22 C23 1.383(16)
F23 C23 1.346(13)
C23 C24 1.374(18)
F24 C24 1.344(14)
C24 C25 1.350(18)
F25 C25 1.334(14)
C25 C26 1.384(15)
F26 C26 1.354(12)
B2 C31 1.636(15)
B2 C41 1.657(15)
C31 C36 1.377(14)
C31 C32 1.421(15)
F32 C32 1.360(12)
C32 C33 1.349(15)
F33 C33 1.361(13)
C33 C34 1.385(16)
F34 C34 1.341(12)
C34 C35 1.395(16)
F35 C35 1.329(13)
C35 C36 1.395(14)
F36 C36 1.363(11)
C41 C42 1.393(14)
C41 C46 1.403(14)
F42 C42 1.345(11)
C42 C43 1.372(15)
F43 C43 1.350(12)
C43 C44 1.337(14)
F44 C44 1.355(11)
C44 C45 1.371(14)
F45 C45 1.336(11)
C45 C46 1.401(15)
F46 C46 1.368(11)
C51 C54 1.520(14)
C51 C52 1.545(15)
C51 C53 1.556(16)
C52 H52A 0.9700
C52 H52B 0.9700
C52 H52C 0.9700
C53 H53A 0.9700
C53 H53B 0.9700
C53 H53C 0.9700
C54 H54A 0.9700
C54 H54B 0.9700
C54 H54C 0.9700
C55 C56 1.536(15)
C55 C58 1.549(15)
C55 C57 1.573(15)
C56 H56A 0.9700
C56 H56B 0.9700
C56 H56C 0.9700
C57 H57A 0.9700
C57 H57B 0.9700
C57 H57C 0.9700
C58 H58A 0.9700
C58 H58B 0.9700
C58 H58C 0.9700
C59 C60 1.527(15)
C59 C61 1.533(16)
C59 C62 1.534(15)
C60 H60A 0.9700
C60 H60B 0.9700
C60 H60C 0.9700
C61 H61A 0.9700
C61 H61B 0.9700
C61 H61C 0.9700
C62 H62A 0.9700
C62 H62B 0.9700
C62 H62C 0.9700

loop_
_geom_torsion_atom_site_label_1
_geom_torsion_atom_site_label_2
_geom_torsion_atom_site_label_3
_geom_torsion_atom_site_label_4
_geom_torsion
B2 C1 C2 C3 -168.2(9)
B1 C1 C2 C3 -39.9(10)
C1 C2 C3 C5 170.7(9)
C1 C2 C3 C4 44.4(11)
C2 C3 C4 C21 -158.4(9)
C5 C3 C4 C21 74.7(13)
C2 C3 C4 B1 -28.2(10)
C5 C3 C4 B1 -155.0(9)
B2 O2 C6 O1 -6.0(16)
B2 O2 C6 P1 178.4(6)
B1 O1 C6 O2 -2.0(16)
B1 O1 C6 P1 174.0(7)
C51 P1 C6 O2 -1.8(9)
C55 P1 C6 O2 -123.1(8)
C59 P1 C6 O2 117.5(8)
C51 P1 C6 O1 -178.2(7)
C55 P1 C6 O1 60.5(8)
C59 P1 C6 O1 -58.9(8)
C2 C1 B1 C11 160.0(9)
B2 C1 B1 C11 -73.6(13)
C2 C1 B1 C4 20.5(10)
B2 C1 B1 C4 146.9(9)
C2 C1 B1 O1 -86.5(9)
B2 C1 B1 O1 39.9(12)
C21 C4 B1 C1 129.4(10)
C3 C4 B1 C1 4.0(10)
C21 C4 B1 C11 -14.9(14)
C3 C4 B1 C11 -140.2(9)
C21 C4 B1 O1 -121.7(10)
C3 C4 B1 O1 112.9(8)
C6 O1 B1 C1 -14.7(12)
C6 O1 B1 C11 116.1(9)
C6 O1 B1 C4 -125.5(9)
C1 B1 C11 C16 169.5(10)
C4 B1 C11 C16 -53.9(13)
O1 B1 C11 C16 54.0(11)
C1 B1 C11 C12 -13.1(15)
C4 B1 C11 C12 123.5(11)
O1 B1 C11 C12 -128.6(9)
C16 C11 C12 F12 174.4(8)
B1 C11 C12 F12 -3.1(14)
C16 C11 C12 C13 -7.3(14)
B1 C11 C12 C13 175.2(10)
F12 C12 C13 F13 0.9(14)
C11 C12 C13 F13 -177.5(9)
F12 C12 C13 C14 -176.2(10)
C11 C12 C13 C14 5.4(17)
F13 C13 C14 F14 3.0(18)
C12 C13 C14 F14 -180.0(10)
F13 C13 C14 C15 -178.8(11)
C12 C13 C14 C15 -1.8(18)
F14 C14 C15 F15 -2.6(19)
C13 C14 C15 F15 179.2(11)
F14 C14 C15 C16 178.9(10)
C13 C14 C15 C16 0.7(18)
C12 C11 C16 F16 -175.6(8)
B1 C11 C16 F16 2.1(14)
C12 C11 C16 C15 6.2(15)
B1 C11 C16 C15 -176.2(10)
F15 C15 C16 F16 0.0(16)
C14 C15 C16 F16 178.5(10)
F15 C15 C16 C11 178.3(10)
C14 C15 C16 C11 -3.2(18)
C3 C4 C21 C26 69.4(14)
B1 C4 C21 C26 -51.0(16)
C3 C4 C21 C22 -115.7(12)
B1 C4 C21 C22 123.9(12)
C26 C21 C22 F22 175.9(10)
C4 C21 C22 F22 0.6(17)
C26 C21 C22 C23 -4.0(18)
C4 C21 C22 C23 -179.3(11)
F22 C22 C23 F23 2.5(18)
C21 C22 C23 F23 -177.6(11)
F22 C22 C23 C24 -178.0(12)
C21 C22 C23 C24 2(2)
F23 C23 C24 F24 0(2)
C22 C23 C24 F24 -179.1(12)
F23 C23 C24 C25 179.1(13)
C22 C23 C24 C25 0(2)
F24 C24 C25 F25 -3(2)
C23 C24 C25 F25 178.8(13)
F24 C24 C25 C26 180.0(13)
C23 C24 C25 C26 1(2)
C22 C21 C26 F26 -178.6(10)
C4 C21 C26 F26 -3.3(18)
C22 C21 C26 C25 5.1(19)
C4 C21 C26 C25 -179.7(12)
F25 C25 C26 F26 2.2(19)
C24 C25 C26 F26 179.7(12)
F25 C25 C26 C21 178.6(12)
C24 C25 C26 C21 -4(2)
C2 C1 B2 O2 72.8(11)
B1 C1 B2 O2 -46.4(11)
C2 C1 B2 C31 -171.2(9)
B1 C1 B2 C31 69.7(12)
C2 C1 B2 C41 -40.7(13)
B1 C1 B2 C41 -159.9(9)
C6 O2 B2 C1 28.8(12)
C6 O2 B2 C31 -92.8(11)
C6 O2 B2 C41 149.8(9)
C1 B2 C31 C36 -82.5(13)
O2 B2 C31 C36 33.2(13)
C41 B2 C31 C36 145.4(10)
C1 B2 C31 C32 88.6(12)
O2 B2 C31 C32 -155.7(9)
C41 B2 C31 C32 -43.5(13)
C36 C31 C32 C33 2.7(15)
B2 C31 C32 C33 -169.8(10)
C36 C31 C32 F32 178.8(8)
B2 C31 C32 F32 6.3(14)
F32 C32 C33 F33 2.1(15)
C31 C32 C33 F33 178.3(10)
F32 C32 C33 C34 -179.4(10)
C31 C32 C33 C34 -3.2(18)
C32 C33 C34 F34 177.9(10)
F33 C33 C34 F34 -3.6(18)
C32 C33 C34 C35 2.5(18)
F33 C33 C34 C35 -179.0(10)
F34 C34 C35 F35 0.6(17)
C33 C34 C35 F35 176.1(10)
F34 C34 C35 C36 -177.2(10)
C33 C34 C35 C36 -1.7(17)
C32 C31 C36 F36 -179.1(8)
B2 C31 C36 F36 -7.2(15)
C32 C31 C36 C35 -2.0(15)
B2 C31 C36 C35 169.9(10)
F35 C35 C36 F36 1.2(15)
C34 C35 C36 F36 179.0(9)
F35 C35 C36 C31 -176.1(10)
C34 C35 C36 C31 1.6(17)
C1 B2 C41 C42 -34.8(15)
O2 B2 C41 C42 -149.3(10)
C31 B2 C41 C42 97.1(12)
C1 B2 C41 C46 151.0(10)
O2 B2 C41 C46 36.5(13)
C31 B2 C41 C46 -77.1(12)
C46 C41 C42 F42 174.2(9)
B2 C41 C42 F42 -0.6(16)
C46 C41 C42 C43 -3.4(16)
B2 C41 C42 C43 -178.2(10)
F42 C42 C43 C44 -176.0(10)
C41 C42 C43 C44 1.7(19)
F42 C42 C43 F43 4.1(16)
C41 C42 C43 F43 -178.2(10)
F43 C43 C44 F44 -1.2(17)
C42 C43 C44 F44 178.9(11)
F43 C43 C44 C45 179.6(10)
C42 C43 C44 C45 -0.3(18)
C43 C44 C45 F45 178.6(10)
F44 C44 C45 F45 -0.6(17)
C43 C44 C45 C46 1.1(17)
F44 C44 C45 C46 -178.2(10)
F45 C45 C46 F46 -2.1(15)
C44 C45 C46 F46 175.6(10)
F45 C45 C46 C41 179.1(10)
C44 C45 C46 C41 -3.3(17)
C42 C41 C46 F46 -174.5(9)
B2 C41 C46 F46 0.3(16)
C42 C41 C46 C45 4.2(16)
B2 C41 C46 C45 179.0(10)
C55 P1 C51 C54 -53.9(9)
C6 P1 C51 C54 -173.1(8)
C59 P1 C51 C54 74.6(9)
C55 P1 C51 C52 -175.8(7)
C6 P1 C51 C52 65.1(8)
C59 P1 C51 C52 -47.3(9)
C55 P1 C51 C53 66.3(9)
C6 P1 C51 C53 -52.9(8)
C59 P1 C51 C53 -165.2(7)
C51 P1 C55 C56 -37.3(9)
C6 P1 C55 C56 81.4(8)
C59 P1 C55 C56 -165.9(7)
C51 P1 C55 C58 -156.5(8)
C6 P1 C55 C58 -37.8(9)
C59 P1 C55 C58 74.8(9)
C51 P1 C55 C57 81.6(9)
C6 P1 C55 C57 -159.7(8)
C59 P1 C55 C57 -47.0(9)
C51 P1 C59 C60 -44.2(10)
C55 P1 C59 C60 83.9(9)
C6 P1 C59 C60 -159.8(8)
C51 P1 C59 C61 -166.4(8)
C55 P1 C59 C61 -38.4(10)
C6 P1 C59 C61 78.0(9)
C51 P1 C59 C62 75.2(9)
C55 P1 C59 C62 -156.8(7)
C6 P1 C59 C62 -40.4(9)
